data_1546509
loop_
_publ_author_name
'Tremayne, M.'
'Lightfoot, P.'
'Mehta, M. A.'
'Bruce, P. G.'
'Harris, K. D. M.'
'Shankland, K.'
'Gilmore, C. J.'
'Bricogne, G.'

_publ_section_title
;
 Ab initio structure determination of LiCF3SO3 from X-ray powder
 diffraction data using entropy maximization and likelihood ranking
;
_journal_name_full 'Journal of Solid State Chemistry'
_journal_page_first 191
_journal_page_last 196
_journal_volume 100
_journal_year 1992
_chemical_formula_sum 'C F3 Li O3 S'
_chemical_formula_weight 156.01
_space_group_IT_number 14
_symmetry_cell_setting monoclinic
_symmetry_Int_Tables_number 14
_symmetry_space_group_name_Hall '-P 2ybc'
_symmetry_space_group_name_H-M 'P 1 21/c 1'
_cell_angle_alpha 90.
_cell_angle_beta 90.319(2)
_cell_angle_gamma 90.
_cell_formula_units_Z 4
_cell_length_a 10.2432(2)
_cell_length_b 5.0591(1)
_cell_length_c 9.5592(3)
_cell_volume 495.36(2)
_diffrn_ambient_temperature 293
_diffrn_radiation_probe x-ray
_diffrn_radiation_type CuK\a
_diffrn_radiation_wavelength 1.54056
_exptl_absorpt_coefficient_mu 6.033
_exptl_crystal_density_diffrn 2.092
_exptl_crystal_F_000 304
_pd_proc_ls_prof_wR_factor 0.076
_refine_ls_number_reflns 309
_cod_data_source_file JSSC-1992-100-191-196.cif
_cod_data_source_block LiCF3SO3
_cod_depositor_comments
;
Joint refinement X-ray and neutron powder diffraction data

Rwp = 0.071 for neutron (Time of Flight)
;
_cod_original_sg_symbol_H-M 'P 21/c'
_cod_database_code 1546509

loop_
_symmetry_equiv_pos_site_id
_symmetry_equiv_pos_as_xyz
1 x,y,z
2 -x,1/2+y,1/2-z
3 -x,-y,-z
4 x,1/2-y,1/2+z

loop_
_atom_site_label
_atom_site_type_symbol
_atom_site_thermal_displace_type
_atom_site_fract_x
_atom_site_fract_y
_atom_site_fract_z
_atom_site_occupancy
_atom_site_U_iso_or_equiv
_atom_site_calc_flag
_atom_site_refinement_flags
_atom_site_disorder_assembly
_atom_site_disorder_group
S S Uiso 0.8287(4) 0.3950(6) 0.0944(4) 1.000 0.0100(10) . . . .
F1 F Uiso 0.5766(5) 0.4366(12) 0.1426(6) 1.000 0.048(2) . . . .
F2 F Uiso 0.6264(6) 0.1413(11) -0.0121(7) 1.000 0.060(2) . . . .
F3 F Uiso 0.6627(6) 0.0571(12) 0.1942(7) 1.000 0.063(2) . . . .
O1 O Uiso 0.8583(6) 0.5016(10) 0.2283(6) 1.000 0.046(2) . . . .
O2 O Uiso 0.9121(5) 0.1680(11) 0.0584(6) 1.000 0.021(2) . . . .
O3 O Uiso 0.8109(6) 0.5996(13) -0.0091(7) 1.000 0.025(2) . . . .
C C Uiso 0.6620(6) 0.2434(13) 0.1081(6) 1.000 0.030(2) . . . .
Li Li Uiso 1.0869(14) 0.119(4) 0.0796(17) 1.000 0.034(4) . . . .

loop_
_geom_angle_atom_site_label_1
_geom_angle_atom_site_label_2
_geom_angle_atom_site_label_3
_geom_angle
_geom_angle_site_symmetry_1
_geom_angle_site_symmetry_2
_geom_angle_site_symmetry_3
_geom_angle_publ_flag
O1 S O2 112.7(4) . . . yes
O1 S O3 111.8(4) . . . yes
O1 S C 106.4(4) . . . yes
O2 S O3 118.1(4) . . . yes
O2 S C 103.1(3) . . . yes
O3 S C 103.3(4) . . . yes
S O1 Li 173.8(7) . . 2_755 yes
S O2 Li 130.7(7) . . . yes
S O2 Li 137.7(6) . . 3_755 yes
Li O2 Li 88.0(8) . . 3_755 yes
S O3 Li 135.7(6) . . 3_765 yes
S C F1 108.1(5) . . . yes
S C F2 110.4(5) . . . yes
S C F3 110.6(5) . . . yes
F1 C F2 108.7(6) . . . yes
F1 C F3 112.6(6) . . . yes
F2 C F3 106.3(6) . . . yes
O1 Li O2 114.4(8) 2_745 . . yes
O2 Li O2 92.0(8) . . 3_755 yes
O2 Li O3 113.8(10) . . 3_765 yes
O1 Li O2 113.2(10) 2_745 . 3_755 yes
O1 Li O3 113.3(8) 2_745 . 3_765 yes
O2 Li O3 108.2(8) 3_755 . 3_765 yes

loop_
_geom_bond_atom_site_label_1
_geom_bond_atom_site_label_2
_geom_bond_distance
_geom_bond_site_symmetry_1
_geom_bond_site_symmetry_2
_geom_bond_publ_flag
S O1 1.420(7) . . yes
S O2 1.473(6) . . yes
S O3 1.443(7) . . yes
S C 1.877(7) . . yes
F1 C 1.354(9) . . yes
F2 C 1.310(9) . . yes
F3 C 1.251(9) . . yes
O1 Li 2.007(18) . 2_755 yes
O2 Li 1.818(15) . . yes
O2 Li 1.962(19) . 3_755 yes
O3 Li 1.893(19) . 3_765 yes

loop_
_geom_torsion_atom_site_label_1
_geom_torsion_atom_site_label_2
_geom_torsion_atom_site_label_3
_geom_torsion_atom_site_label_4
_geom_torsion
_geom_torsion_site_symmetry_1
_geom_torsion_site_symmetry_2
_geom_torsion_site_symmetry_3
_geom_torsion_site_symmetry_4
_geom_torsion_publ_flag
O1 S O2 Li -43.7(9) . . . . no
O1 S O2 Li 165.0(9) . . . 3_755 no
O3 S O2 Li 89.0(9) . . . . no
O3 S O2 Li -62.3(10) . . . 3_755 no
C S O2 Li -158.0(8) . . . . no
C S O2 Li 50.8(10) . . . 3_755 no
O1 S O3 Li 57.8(11) . . . 3_765 no
O2 S O3 Li -75.3(10) . . . 3_765 no
C S O3 Li 171.7(9) . . . 3_765 no
O1 S C F1 60.7(5) . . . . no
O1 S C F2 179.5(5) . . . . no
O1 S C F3 -63.1(6) . . . . no
O2 S C F1 179.4(5) . . . . no
O2 S C F2 -61.7(6) . . . . no
O2 S C F3 55.7(6) . . . . no
O3 S C F1 -57.2(5) . . . . no
O3 S C F2 61.7(6) . . . . no
O3 S C F3 179.1(5) . . . . no
S O2 Li O1 82.3(12) . . . 2_745 no
Li O2 Li O1 -116.6(11) 3_755 . . 2_745 no
S O2 Li O2 -161.1(5) . . . 3_755 no
Li O2 Li O2 0.0(8) 3_755 . . 3_755 no
S O2 Li O3 -50.2(12) . . . 3_765 no
Li O2 Li O3 110.9(10) 3_755 . . 3_765 no
S O2 Li O2 -158.6(6) 3_755 3_755 . . no
Li O2 Li O2 0.0(8) 3_755 3_755 . . no
S O3 Li O2 -24.0(15) 3_765 3_765 . . no
